data_8106082
loop_
_publ_author_name
'Guan, Xiao-Yu'
'Zhang, Liang-Dong'
'Liu, Zhang-Qin'
'Guo, Xin'
'Ma, Xuebing'

_publ_section_title
;
 The crystal structure of
 (E)-N-benzyl-N&#x2032;-benzylidene-4-methylbenzenesulfonohydrazide,
 C21H20N2O2S
;
_journal_issue 1
_journal_name_full 'Zeitschrift f\"ur Kristallographie - New Crystal Structures'
_journal_page_first 153
_journal_page_last 154
_journal_paper_doi 10.1515/ncrs-2017-0256
_journal_volume 233
_journal_year 2018
_chemical_formula_moiety 'C21 H20 N2 O2 S'
_chemical_formula_sum 'C21 H20 N2 O2 S'
_chemical_formula_weight 364.45
_space_group_crystal_system monoclinic
_space_group_IT_number 14
_space_group_name_Hall '-P 2ybc'
_space_group_name_H-M_alt 'P 1 21/c 1'
_atom_sites_solution_hydrogens geom
_atom_sites_solution_primary iterative
_cell_angle_alpha 90
_cell_angle_beta 108.100(16)
_cell_angle_gamma 90
_cell_formula_units_Z 4
_cell_length_a 19.436(3)
_cell_length_b 6.1396(6)
_cell_length_c 16.362(3)
_cell_measurement_reflns_used 5949
_cell_measurement_temperature 100
_cell_measurement_theta_max 29.0320
_cell_measurement_theta_min 3.9550
_cell_volume 1855.8(5)
_computing_cell_refinement 'CrysAlisPro 1.171.38.43f (Rigaku OD, 2015)'
_computing_data_collection 'CrysAlisPro 1.171.38.43f (Rigaku OD, 2015)'
_computing_data_reduction 'CrysAlisPro 1.171.38.43f (Rigaku OD, 2015)'
_computing_molecular_graphics 'Olex2 (Dolomanov et al., 2009)'
_computing_publication_material 'Olex2 (Dolomanov et al., 2009)'
_computing_structure_refinement 'ShelXL (Sheldrick, 2015)'
_computing_structure_solution
;
Superflip (Palatinus & Chapuis, 2007;Palatinus & van der Lee, 2008;
Palatinus et al., 2012)
;
_diffrn_ambient_environment air
_diffrn_ambient_temperature 100
_diffrn_detector 'CCD plate'
_diffrn_detector_area_resol_mean 8.0243
_diffrn_detector_type EosS2
_diffrn_measured_fraction_theta_full 0.9969
_diffrn_measured_fraction_theta_max 0.8859
_diffrn_measurement_details
;
List of Runs (angles in degrees, time in seconds):

  # Type    Start    End  Width  t~exp~   \w     \q     \k     \f   Frames
--------------------------------------------------------------------------
  1  \w      1.00  43.00   1.00    2.75    --   16.50  57.00 -90.00   42
  2  \w     16.00  64.00   1.00    2.75    --   16.50  57.00 -30.00   48
  3  \w      1.00  73.00   1.00    2.75    --   16.50  57.00  60.00   72
  4  \w     -8.00  23.00   1.00    2.75    --   16.50  77.00 150.00   31
  5  \w     61.00  87.00   1.00    2.75    --   16.50 178.00  60.00   26
  6  \w    -59.00 -32.00   1.00    2.75    --  -16.50 127.00 105.00   27
  7  \w    -53.00  35.00   1.00    2.75    --   16.50 -38.00-120.00   88
  8  \w    -51.00  32.00   1.00    2.75    --   16.50 -57.00 150.00   83
;
_diffrn_measurement_device 'four-circle diffractometer'
_diffrn_measurement_device_type 'SuperNova, Dual, Cu at zero, EosS2'
_diffrn_measurement_method '\w scans'
_diffrn_orient_matrix_type 'CrysAlisPro convention (1999,Acta A55,543-557)'
_diffrn_orient_matrix_UB_11 0.0143304000
_diffrn_orient_matrix_UB_12 0.0138564000
_diffrn_orient_matrix_UB_13 0.0451800000
_diffrn_orient_matrix_UB_21 0.0354953000
_diffrn_orient_matrix_UB_22 0.0018906000
_diffrn_orient_matrix_UB_23 -0.0033070000
_diffrn_orient_matrix_UB_31 -0.0024644000
_diffrn_orient_matrix_UB_32 0.1146824000
_diffrn_orient_matrix_UB_33 -0.0055290000
_diffrn_radiation_monochromator mirror
_diffrn_radiation_probe x-ray
_diffrn_radiation_type 'Mo K\a'
_diffrn_radiation_wavelength 0.71073
_diffrn_reflns_av_R_equivalents 0.0471
_diffrn_reflns_av_unetI/netI 0.0459
_diffrn_reflns_Laue_measured_fraction_full 0.998
_diffrn_reflns_Laue_measured_fraction_max 0.998
_diffrn_reflns_limit_h_max 24
_diffrn_reflns_limit_h_min -24
_diffrn_reflns_limit_k_max 6
_diffrn_reflns_limit_k_min -7
_diffrn_reflns_limit_l_max 17
_diffrn_reflns_limit_l_min -20
_diffrn_reflns_number 14722
_diffrn_reflns_point_group_measured_fraction_full 0.998
_diffrn_reflns_point_group_measured_fraction_max 0.998
_diffrn_reflns_theta_full 25.242
_diffrn_reflns_theta_max 26.372
_diffrn_reflns_theta_min 3.497
_diffrn_source 'micro-focus sealed X-ray tube'
_diffrn_source_type 'SuperNova (Mo) X-ray Source'
_exptl_absorpt_coefficient_mu 0.192
_exptl_absorpt_correction_T_max 1.00000
_exptl_absorpt_correction_T_min 0.64645
_exptl_absorpt_correction_type multi-scan
_exptl_absorpt_process_details
;
CrysAlisPro 1.171.38.43f (Rigaku Oxford Diffraction, 2015)
Empirical absorption correction using spherical harmonics,
 implemented in SCALE3 ABSPACK scaling algorithm.
;
_exptl_crystal_colour colourless
_exptl_crystal_colour_primary colourless
_exptl_crystal_density_diffrn 1.304
_exptl_crystal_description needle
_exptl_crystal_F_000 768
_exptl_crystal_size_max 0.56
_exptl_crystal_size_mid 0.11
_exptl_crystal_size_min 0.1
_refine_diff_density_max 0.308
_refine_diff_density_min -0.493
_refine_diff_density_rms 0.068
_refine_ls_extinction_coef .
_refine_ls_extinction_method none
_refine_ls_goodness_of_fit_ref 1.138
_refine_ls_hydrogen_treatment constr
_refine_ls_matrix_type full
_refine_ls_number_parameters 236
_refine_ls_number_reflns 3797
_refine_ls_number_restraints 0
_refine_ls_restrained_S_all 1.138
_refine_ls_R_factor_all 0.0606
_refine_ls_R_factor_gt 0.0502
_refine_ls_shift/su_max 0.000
_refine_ls_shift/su_mean 0.000
_refine_ls_structure_factor_coef Fsqd
_refine_ls_weighting_details 'w=1/[\s^2^(Fo^2^)+(0.0450P)^2^+1.1765P] where P=(Fo^2^+2Fc^2^)/3'
_refine_ls_weighting_scheme calc
_refine_ls_wR_factor_gt 0.1169
_refine_ls_wR_factor_ref 0.1224
_reflns_Friedel_coverage 0.000
_reflns_Friedel_fraction_full .
_reflns_Friedel_fraction_max .
_reflns_number_gt 3283
_reflns_number_total 3797
_reflns_threshold_expression 'I > 2\s(I)'
_cod_data_source_file suppl_ncrs-2017-0256_suppl.cif
_cod_data_source_block shelx
_cod_original_sg_symbol_H-M 'P 21/c'
_cod_database_code 8106082
_shelx_space_group_comment
;
The symmetry employed for this shelxl refinement is uniquely defined
by the following loop, which should always be used as a source of
symmetry information in preference to the above space-group names.
They are only intended as comments.
;
_olex2_refinement_description
;
1. Fixed Uiso
 At 1.2 times of:
  All C(H) groups, All C(H,H) groups
 At 1.5 times of:
  All C(H,H,H) groups
2.a Secondary CH2 refined with riding coordinates:
 C7(H7A,H7B)
2.b Aromatic/amide H refined with riding coordinates:
 C1(H1), C2(H2), C3(H3), C4(H4), C5(H5), C8(H8), C10(H10), C11(H11), C12(H12),
 C13(H13), C14(H14), C16(H16), C17(H17), C19(H19), C20(H20)
2.c Idealised Me refined as rotating group:
 C21(H21A,H21B,H21C)
;

loop_
_space_group_symop_operation_xyz
'x, y, z'
'-x, y+1/2, -z+1/2'
'-x, -y, -z'
'x, -y-1/2, z-1/2'

loop_
_atom_site_label
_atom_site_type_symbol
_atom_site_fract_x
_atom_site_fract_y
_atom_site_fract_z
_atom_site_U_iso_or_equiv
_atom_site_adp_type
_atom_site_occupancy
_atom_site_site_symmetry_order
_atom_site_calc_flag
_atom_site_refinement_flags_posn
_atom_site_refinement_flags_adp
_atom_site_refinement_flags_occupancy
_atom_site_disorder_assembly
_atom_site_disorder_group
C1 C 0.77937(11) 0.9122(3) 0.51902(15) 0.0217(5) Uani 1 1 d . . . . .
H1 H 0.7802 1.0241 0.5594 0.026 Uiso 1 1 calc R . . . .
C2 C 0.80290(12) 0.9551(4) 0.44847(15) 0.0268(5) Uani 1 1 d . . . . .
H2 H 0.8198 1.0967 0.4411 0.032 Uiso 1 1 calc R . . . .
C3 C 0.80201(12) 0.7936(4) 0.38892(15) 0.0271(5) Uani 1 1 d . . . . .
H3 H 0.8180 0.8242 0.3408 0.032 Uiso 1 1 calc R . . . .
C4 C 0.77757(12) 0.5869(4) 0.40020(15) 0.0260(5) Uani 1 1 d . . . . .
H4 H 0.7770 0.4753 0.3597 0.031 Uiso 1 1 calc R . . . .
C5 C 0.75394(11) 0.5422(3) 0.47056(14) 0.0216(5) Uani 1 1 d . . . . .
H5 H 0.7373 0.4003 0.4779 0.026 Uiso 1 1 calc R . . . .
C6 C 0.75453(10) 0.7048(3) 0.53034(13) 0.0170(4) Uani 1 1 d . . . . .
C7 C 0.72448(11) 0.6648(3) 0.60403(14) 0.0180(4) Uani 1 1 d . . . . .
H7A H 0.7533 0.7495 0.6546 0.022 Uiso 1 1 calc R . . . .
H7B H 0.6741 0.7193 0.5876 0.022 Uiso 1 1 calc R . . . .
C8 C 0.84486(11) 0.4391(3) 0.70750(13) 0.0182(4) Uani 1 1 d . . . . .
H8 H 0.8493 0.5652 0.6759 0.022 Uiso 1 1 calc R . . . .
C9 C 0.90824(11) 0.3552(3) 0.77473(13) 0.0186(4) Uani 1 1 d . . . . .
C10 C 0.96876(11) 0.4903(4) 0.80476(14) 0.0224(5) Uani 1 1 d . . . . .
H10 H 0.9689 0.6295 0.7795 0.027 Uiso 1 1 calc R . . . .
C11 C 1.02865(12) 0.4225(4) 0.87122(15) 0.0275(5) Uani 1 1 d . . . . .
H11 H 1.0694 0.5157 0.8914 0.033 Uiso 1 1 calc R . . . .
C12 C 1.02924(12) 0.2187(4) 0.90842(15) 0.0282(5) Uani 1 1 d . . . . .
H12 H 1.0702 0.1730 0.9542 0.034 Uiso 1 1 calc R . . . .
C13 C 0.96972(12) 0.0819(4) 0.87847(15) 0.0265(5) Uani 1 1 d . . . . .
H13 H 0.9701 -0.0577 0.9037 0.032 Uiso 1 1 calc R . . . .
C14 C 0.90971(11) 0.1488(3) 0.81186(14) 0.0221(5) Uani 1 1 d . . . . .
H14 H 0.8694 0.0541 0.7913 0.027 Uiso 1 1 calc R . . . .
C15 C 0.62046(10) 0.4122(3) 0.71154(13) 0.0146(4) Uani 1 1 d . . . . .
C16 C 0.58931(11) 0.6184(3) 0.70862(14) 0.0186(4) Uani 1 1 d . . . . .
H16 H 0.5821 0.7090 0.6596 0.022 Uiso 1 1 calc R . . . .
C17 C 0.56909(11) 0.6885(3) 0.77841(14) 0.0189(4) Uani 1 1 d . . . . .
H17 H 0.5487 0.8296 0.7772 0.023 Uiso 1 1 calc R . . . .
C18 C 0.57813(10) 0.5556(3) 0.85067(13) 0.0185(4) Uani 1 1 d . . . . .
C19 C 0.60883(11) 0.3500(3) 0.85148(14) 0.0200(4) Uani 1 1 d . . . . .
H19 H 0.6151 0.2577 0.8998 0.024 Uiso 1 1 calc R . . . .
C20 C 0.63040(11) 0.2781(3) 0.78261(14) 0.0188(4) Uani 1 1 d . . . . .
H20 H 0.6518 0.1384 0.7842 0.023 Uiso 1 1 calc R . . . .
C21 C 0.55247(11) 0.6285(4) 0.92408(14) 0.0251(5) Uani 1 1 d . . . . .
H21A H 0.5538 0.7878 0.9276 0.038 Uiso 1 1 calc GR . . . .
H21B H 0.5841 0.5671 0.9780 0.038 Uiso 1 1 calc GR . . . .
H21C H 0.5028 0.5779 0.9145 0.038 Uiso 1 1 calc GR . . . .
N1 N 0.72510(8) 0.4340(3) 0.62858(11) 0.0161(4) Uani 1 1 d . . . . .
N2 N 0.78332(9) 0.3428(3) 0.69111(11) 0.0169(4) Uani 1 1 d . . . . .
O1 O 0.59676(7) 0.4039(2) 0.54563(9) 0.0206(3) Uani 1 1 d . . . . .
O2 O 0.65873(7) 0.0892(2) 0.63330(9) 0.0201(3) Uani 1 1 d . . . . .
S1 S 0.64591(3) 0.31857(8) 0.62333(3) 0.01553(15) Uani 1 1 d . . . . .

loop_
_atom_site_aniso_label
_atom_site_aniso_U_11
_atom_site_aniso_U_22
_atom_site_aniso_U_33
_atom_site_aniso_U_23
_atom_site_aniso_U_13
_atom_site_aniso_U_12
C1 0.0232(11) 0.0139(10) 0.0296(12) 0.0001(9) 0.0107(9) 0.0017(8)
C2 0.0297(12) 0.0195(11) 0.0350(14) 0.0102(10) 0.0154(10) 0.0016(9)
C3 0.0260(12) 0.0347(13) 0.0229(12) 0.0077(10) 0.0113(9) -0.0010(9)
C4 0.0265(12) 0.0322(12) 0.0215(12) -0.0045(10) 0.0105(9) -0.0048(9)
C5 0.0227(11) 0.0199(10) 0.0245(12) -0.0015(9) 0.0107(9) -0.0044(8)
C6 0.0136(9) 0.0159(10) 0.0214(11) 0.0025(8) 0.0049(8) 0.0020(7)
C7 0.0191(10) 0.0123(9) 0.0236(11) -0.0004(8) 0.0078(8) 0.0018(7)
C8 0.0231(11) 0.0161(10) 0.0177(11) 0.0005(8) 0.0099(8) 0.0012(8)
C9 0.0204(10) 0.0205(10) 0.0180(11) -0.0009(8) 0.0104(8) 0.0030(8)
C10 0.0240(11) 0.0210(10) 0.0241(12) 0.0009(9) 0.0101(9) 0.0003(8)
C11 0.0230(11) 0.0308(12) 0.0270(13) -0.0032(10) 0.0053(9) -0.0036(9)
C12 0.0252(12) 0.0365(13) 0.0207(12) 0.0018(10) 0.0038(9) 0.0055(10)
C13 0.0306(12) 0.0270(12) 0.0239(12) 0.0074(10) 0.0112(9) 0.0050(9)
C14 0.0230(11) 0.0226(11) 0.0237(11) 0.0007(9) 0.0117(9) 0.0006(8)
C15 0.0141(9) 0.0142(9) 0.0168(10) -0.0014(8) 0.0067(7) -0.0009(7)
C16 0.0219(10) 0.0144(9) 0.0217(11) 0.0034(8) 0.0099(8) 0.0026(8)
C17 0.0195(10) 0.0137(10) 0.0256(12) -0.0022(8) 0.0100(8) 0.0015(7)
C18 0.0124(9) 0.0225(10) 0.0196(11) -0.0034(8) 0.0036(8) -0.0017(8)
C19 0.0205(10) 0.0222(11) 0.0169(11) 0.0040(9) 0.0051(8) 0.0023(8)
C20 0.0183(10) 0.0180(10) 0.0204(11) 0.0029(8) 0.0065(8) 0.0043(8)
C21 0.0246(11) 0.0312(12) 0.0200(12) -0.0038(10) 0.0076(9) 0.0029(9)
N1 0.0161(8) 0.0143(8) 0.0199(9) 0.0023(7) 0.0085(7) 0.0013(6)
N2 0.0190(9) 0.0153(8) 0.0185(9) 0.0003(7) 0.0086(7) 0.0039(6)
O1 0.0213(8) 0.0232(8) 0.0172(8) 0.0004(6) 0.0058(6) 0.0002(6)
O2 0.0256(8) 0.0123(7) 0.0252(8) -0.0024(6) 0.0120(6) 0.0002(6)
S1 0.0175(3) 0.0132(3) 0.0177(3) -0.00047(19) 0.00824(19) 0.00069(18)

loop_
_atom_type_symbol
_atom_type_description
_atom_type_scat_dispersion_real
_atom_type_scat_dispersion_imag
_atom_type_scat_source
C C 0.0033 0.0016 'International Tables Vol C Tables 4.2.6.8 and 6.1.1.4'
H H 0.0000 0.0000 'International Tables Vol C Tables 4.2.6.8 and 6.1.1.4'
N N 0.0061 0.0033 'International Tables Vol C Tables 4.2.6.8 and 6.1.1.4'
O O 0.0106 0.0060 'International Tables Vol C Tables 4.2.6.8 and 6.1.1.4'
S S 0.1246 0.1234 'International Tables Vol C Tables 4.2.6.8 and 6.1.1.4'

loop_
_geom_angle_atom_site_label_1
_geom_angle_atom_site_label_2
_geom_angle_atom_site_label_3
_geom_angle
_geom_angle_site_symmetry_1
_geom_angle_site_symmetry_3
C2 C1 C6 120.0(2) . .
C3 C2 C1 120.8(2) . .
C2 C3 C4 119.4(2) . .
C3 C4 C5 120.3(2) . .
C4 C5 C6 120.4(2) . .
C1 C6 C5 119.2(2) . .
C1 C6 C7 119.28(18) . .
C5 C6 C7 121.41(18) . .
N1 C7 C6 113.64(16) . .
N2 C8 C9 120.36(19) . .
C10 C9 C8 118.32(19) . .
C10 C9 C14 118.85(19) . .
C14 C9 C8 122.80(18) . .
C11 C10 C9 120.5(2) . .
C10 C11 C12 120.3(2) . .
C13 C12 C11 119.8(2) . .
C14 C13 C12 120.2(2) . .
C13 C14 C9 120.4(2) . .
C16 C15 S1 119.78(16) . .
C20 C15 C16 120.79(19) . .
C20 C15 S1 119.42(15) . .
C17 C16 C15 118.92(19) . .
C16 C17 C18 121.36(19) . .
C17 C18 C21 120.96(19) . .
C19 C18 C17 118.43(19) . .
C19 C18 C21 120.55(19) . .
C20 C19 C18 121.0(2) . .
C15 C20 C19 119.45(19) . .
C7 N1 S1 117.69(13) . .
N2 N1 C7 121.73(15) . .
N2 N1 S1 113.20(13) . .
C8 N2 N1 117.48(17) . .
N1 S1 C15 107.93(9) . .
O1 S1 C15 109.18(9) . .
O1 S1 N1 103.88(9) . .
O2 S1 C15 108.14(9) . .
O2 S1 N1 106.64(8) . .
O2 S1 O1 120.42(9) . .

loop_
_geom_bond_atom_site_label_1
_geom_bond_atom_site_label_2
_geom_bond_distance
_geom_bond_site_symmetry_2
C1 C2 1.393(3) .
C1 C6 1.394(3) .
C2 C3 1.386(3) .
C3 C4 1.387(3) .
C4 C5 1.393(3) .
C5 C6 1.395(3) .
C6 C7 1.514(3) .
C7 N1 1.472(2) .
C8 C9 1.466(3) .
C8 N2 1.286(3) .
C9 C10 1.398(3) .
C9 C14 1.402(3) .
C10 C11 1.387(3) .
C11 C12 1.390(3) .
C12 C13 1.390(3) .
C13 C14 1.388(3) .
C15 C16 1.397(3) .
C15 C20 1.389(3) .
C15 S1 1.761(2) .
C16 C17 1.387(3) .
C17 C18 1.402(3) .
C18 C19 1.394(3) .
C18 C21 1.505(3) .
C19 C20 1.391(3) .
N1 N2 1.386(2) .
N1 S1 1.6724(16) .
O1 S1 1.4314(15) .
O2 S1 1.4306(14) .
